data_4335139
loop_
_publ_author_name
'Yong Yan'
'Christopher Keating'
'Perumalreddy Chandrasekaran'
'Upul Jayarathne'
'Joel T. Mague'
'Serena DeBeer'
'Kyle M. Lancaster'
'Stephen Sproules'
'Igor V. Rubtsov'
'James P. Donahue'

_publ_contact_author 'James P. Donahue'
_publ_contact_author_address
;
   James P. Donahue
   Department of Chemistry
   Tulane University
   Percival Stern Hall, Room 2015
   6400 Freret Street
   New Orleans, Louisiana 70118-5698
;
_publ_contact_author_email donahue@tulane.edu
_publ_section_title
;
 Ancillary Ligand Effects upon Dithiolene Redox Noninnocence in Tungsten
 Bis(dithiolene) Complexes
;
_journal_name_full 'Inorganic Chemistry'
_journal_page_first 6743
_journal_page_last 6751
_journal_paper_doi 10.1021/ic4009174
_journal_volume 52
_journal_year 2013
_chemical_formula_sum 'C22 H25 O P S4 W'
_chemical_formula_weight 648.48
_chemical_name_systematic
; 
 ? 
;
_space_group_IT_number 4
_symmetry_cell_setting monoclinic
_symmetry_space_group_name_Hall 'P 2yb'
_symmetry_space_group_name_H-M 'P 1 21 1'
_atom_sites_solution_hydrogens geom
_atom_sites_solution_primary direct
_atom_sites_solution_secondary difmap
_audit_creation_method SHELXL-97
_cell_angle_alpha 90.00
_cell_angle_beta 110.902(4)
_cell_angle_gamma 90.00
_cell_formula_units_Z 2
_cell_length_a 10.323(3)
_cell_length_b 9.456(3)
_cell_length_c 13.370(4)
_cell_measurement_reflns_used 5278
_cell_measurement_temperature 100(2)
_cell_measurement_theta_max 28.2895
_cell_measurement_theta_min 2.7075
_cell_volume 1219.2(6)
_computing_cell_refinement 'Bruker APEX2 (Bruker-AXS, 2006)'
_computing_data_collection 'Bruker APEX2 (Bruker-AXS, 2006)'
_computing_data_reduction 'Bruker SAINT+ (Bruker-AXS, 2006a)'
_computing_molecular_graphics 'Bruker APEX2 (Bruker-AXS, 2006)'
_computing_publication_material 'Bruker APEX2 (Bruker-AXS, 2006)'
_computing_structure_refinement 'SHELXL-97 (Sheldrick, 1997)'
_computing_structure_solution 'SHELXS-97 (Sheldrick, 1997)'
_diffrn_ambient_temperature 100(2)
_diffrn_measured_fraction_theta_full 0.999
_diffrn_measured_fraction_theta_max 0.957
_diffrn_measurement_device_type 'CCD area detector'
_diffrn_measurement_method '\f and \w scans'
_diffrn_radiation_monochromator graphite
_diffrn_radiation_source 'fine-focus sealed tube'
_diffrn_radiation_type MoK\a
_diffrn_radiation_wavelength 0.71073
_diffrn_reflns_av_R_equivalents 0.0222
_diffrn_reflns_av_sigmaI/netI 0.0481
_diffrn_reflns_limit_h_max 13
_diffrn_reflns_limit_h_min -13
_diffrn_reflns_limit_k_max 12
_diffrn_reflns_limit_k_min -12
_diffrn_reflns_limit_l_max 17
_diffrn_reflns_limit_l_min -17
_diffrn_reflns_number 10758
_diffrn_reflns_theta_full 28.24
_diffrn_reflns_theta_max 28.24
_diffrn_reflns_theta_min 2.11
_exptl_absorpt_coefficient_mu 5.157
_exptl_absorpt_correction_T_max 0.7646
_exptl_absorpt_correction_T_min 0.5712
_exptl_absorpt_correction_type multi-scan
_exptl_absorpt_process_details 'SADABS (Sheldrick 2007)'
_exptl_crystal_colour orange
_exptl_crystal_density_diffrn 1.767
_exptl_crystal_description plate
_exptl_crystal_F_000 636
_exptl_crystal_size_max 0.21
_exptl_crystal_size_mid 0.20
_exptl_crystal_size_min 0.05
_refine_diff_density_max 1.382
_refine_diff_density_min -0.466
_refine_diff_density_rms 0.084
_refine_ls_abs_structure_details 'Flack H D (1983), Acta Cryst. A39, 876-881'
_refine_ls_abs_structure_Flack 0.020(4)
_refine_ls_extinction_method none
_refine_ls_goodness_of_fit_ref 0.807
_refine_ls_hydrogen_treatment constr
_refine_ls_matrix_type full
_refine_ls_number_parameters 267
_refine_ls_number_reflns 5308
_refine_ls_number_restraints 1
_refine_ls_restrained_S_all 0.807
_refine_ls_R_factor_all 0.0170
_refine_ls_R_factor_gt 0.0167
_refine_ls_shift/su_max 0.001
_refine_ls_shift/su_mean 0.000
_refine_ls_structure_factor_coef Fsqd
_refine_ls_weighting_details 'calc w=1/[\s^2^(Fo^2^)+(0.0000P)^2^+0.0000P] where P=(Fo^2^+2Fc^2^)/3'
_refine_ls_weighting_scheme calc
_refine_ls_wR_factor_gt 0.0413
_refine_ls_wR_factor_ref 0.0415
_reflns_number_gt 5217
_reflns_number_total 5308
_reflns_threshold_expression >2\s(I)
_cod_data_source_file ic4009174_si_002_04.cif
_cod_data_source_block jpd140
_cod_database_code 4335139

loop_
_symmetry_equiv_pos_as_xyz
'x, y, z'
'-x, y+1/2, -z'

loop_
_atom_site_label
_atom_site_type_symbol
_atom_site_fract_x
_atom_site_fract_y
_atom_site_fract_z
_atom_site_U_iso_or_equiv
_atom_site_adp_type
_atom_site_occupancy
_atom_site_symmetry_multiplicity
_atom_site_calc_flag
_atom_site_refinement_flags
W1 W -0.341265(9) -0.25024(2) -0.235267(7) 0.01344(3) Uani 1 1 d .
S1 S -0.37961(8) -0.03691(8) -0.15621(6) 0.01671(14) Uani 1 1 d .
S2 S -0.27384(8) -0.08567(8) -0.33941(6) 0.01854(15) Uani 1 1 d .
S3 S -0.27776(8) -0.35696(8) -0.06416(6) 0.01739(15) Uani 1 1 d .
S4 S -0.15392(8) -0.39038(9) -0.23880(6) 0.01818(15) Uani 1 1 d .
P1 P -0.57506(8) -0.29794(8) -0.22818(6) 0.01480(15) Uani 1 1 d .
O1 O -0.4568(2) -0.3790(3) -0.46854(17) 0.0258(5) Uani 1 1 d .
C1 C -0.3213(3) 0.1057(3) -0.2105(2) 0.0180(6) Uani 1 1 d .
C2 C -0.2774(3) 0.0851(3) -0.2940(2) 0.0191(6) Uani 1 1 d .
C3 C -0.1285(3) -0.4568(3) -0.0378(2) 0.0197(6) Uani 1 1 d .
C4 C -0.0736(3) -0.4716(3) -0.1157(2) 0.0190(6) Uani 1 1 d .
C5 C -0.3196(3) 0.2479(5) -0.1591(2) 0.0250(6) Uani 1 1 d .
H5A H -0.2256 0.2686 -0.1097 0.038 Uiso 1 1 calc R
H5B H -0.3835 0.2467 -0.1197 0.038 Uiso 1 1 calc R
H5C H -0.3488 0.3210 -0.2147 0.038 Uiso 1 1 calc R
C6 C -0.2255(4) 0.2012(4) -0.3459(3) 0.0280(7) Uani 1 1 d .
H6A H -0.2904 0.2810 -0.3615 0.042 Uiso 1 1 calc R
H6B H -0.2182 0.1664 -0.4127 0.042 Uiso 1 1 calc R
H6C H -0.1341 0.2323 -0.2975 0.042 Uiso 1 1 calc R
C7 C -0.0655(4) -0.5218(4) 0.0729(3) 0.0293(8) Uani 1 1 d .
H7A H -0.0587 -0.6245 0.0664 0.044 Uiso 1 1 calc R
H7B H -0.1243 -0.5005 0.1145 0.044 Uiso 1 1 calc R
H7C H 0.0273 -0.4824 0.1094 0.044 Uiso 1 1 calc R
C8 C 0.0521(4) -0.5606(4) -0.1047(3) 0.0304(8) Uani 1 1 d .
H8A H 0.1323 -0.5243 -0.0456 0.046 Uiso 1 1 calc R
H8B H 0.0711 -0.5565 -0.1714 0.046 Uiso 1 1 calc R
H8C H 0.0344 -0.6588 -0.0899 0.046 Uiso 1 1 calc R
C9 C -0.4170(3) -0.3338(3) -0.3838(2) 0.0177(6) Uani 1 1 d .
C10 C -0.6080(3) -0.2483(5) -0.10713(19) 0.0208(5) Uani 1 1 d .
H10A H -0.7010 -0.2798 -0.1133 0.031 Uiso 1 1 calc R
H10B H -0.6018 -0.1453 -0.0986 0.031 Uiso 1 1 calc R
H10C H -0.5389 -0.2932 -0.0447 0.031 Uiso 1 1 calc R
C11 C -0.6255(3) -0.4846(3) -0.2465(2) 0.0153(6) Uani 1 1 d .
C12 C -0.6525(3) -0.5482(4) -0.3465(2) 0.0199(7) Uani 1 1 d .
H12 H -0.6459 -0.4936 -0.4041 0.024 Uiso 1 1 calc R
C13 C -0.6887(4) -0.6900(4) -0.3624(3) 0.0236(7) Uani 1 1 d .
H13 H -0.7050 -0.7327 -0.4301 0.028 Uiso 1 1 calc R
C14 C -0.7011(3) -0.7693(4) -0.2785(2) 0.0237(8) Uani 1 1 d .
H14 H -0.7283 -0.8657 -0.2895 0.028 Uiso 1 1 calc R
C15 C -0.6737(3) -0.7080(3) -0.1791(3) 0.0234(7) Uani 1 1 d .
H15 H -0.6808 -0.7629 -0.1217 0.028 Uiso 1 1 calc R
C16 C -0.6358(3) -0.5659(3) -0.1629(2) 0.0191(6) Uani 1 1 d .
H16 H -0.6169 -0.5244 -0.0944 0.023 Uiso 1 1 calc R
C17 C -0.7193(3) -0.2105(3) -0.3330(2) 0.0179(6) Uani 1 1 d .
C18 C -0.8549(3) -0.2423(5) -0.3420(2) 0.0244(6) Uani 1 1 d .
H18 H -0.8706 -0.3088 -0.2943 0.029 Uiso 1 1 calc R
C19 C -0.9667(4) -0.1790(4) -0.4192(3) 0.0304(8) Uani 1 1 d .
H19 H -1.0585 -0.2030 -0.4251 0.036 Uiso 1 1 calc R
C20 C -0.9446(4) -0.0802(4) -0.4880(3) 0.0267(7) Uani 1 1 d .
H20 H -1.0212 -0.0348 -0.5402 0.032 Uiso 1 1 calc R
C21 C -0.8104(3) -0.0477(3) -0.4805(2) 0.0216(7) Uani 1 1 d .
H21 H -0.7953 0.0184 -0.5287 0.026 Uiso 1 1 calc R
C22 C -0.6975(3) -0.1118(3) -0.4023(2) 0.0181(6) Uani 1 1 d .
H22 H -0.6057 -0.0879 -0.3965 0.022 Uiso 1 1 calc R

loop_
_atom_site_aniso_label
_atom_site_aniso_U_11
_atom_site_aniso_U_22
_atom_site_aniso_U_33
_atom_site_aniso_U_23
_atom_site_aniso_U_13
_atom_site_aniso_U_12
W1 0.01180(5) 0.01583(5) 0.01208(5) -0.00094(6) 0.00350(4) 0.00026(6)
S1 0.0167(3) 0.0168(3) 0.0168(3) -0.0020(3) 0.0061(3) 0.0001(3)
S2 0.0204(4) 0.0198(4) 0.0160(3) 0.0003(3) 0.0073(3) -0.0017(3)
S3 0.0167(4) 0.0209(4) 0.0133(3) -0.0003(3) 0.0037(3) 0.0006(3)
S4 0.0145(4) 0.0212(4) 0.0186(3) -0.0003(3) 0.0055(3) 0.0030(3)
P1 0.0134(3) 0.0186(3) 0.0124(3) -0.0009(3) 0.0045(3) 0.0008(3)
O1 0.0249(13) 0.0332(13) 0.0203(11) -0.0083(10) 0.0093(10) -0.0071(10)
C1 0.0144(14) 0.0175(15) 0.0191(13) 0.0020(13) 0.0022(11) 0.0018(12)
C2 0.0201(15) 0.0157(15) 0.0187(14) 0.0022(12) 0.0033(12) -0.0009(12)
C3 0.0154(14) 0.0197(15) 0.0196(14) 0.0020(13) 0.0008(12) -0.0003(12)
C4 0.0146(15) 0.0164(14) 0.0211(14) 0.0019(12) 0.0003(12) 0.0024(12)
C5 0.0261(14) 0.0213(13) 0.0292(13) -0.004(2) 0.0116(12) -0.004(2)
C6 0.0353(19) 0.0235(16) 0.0283(16) 0.0019(13) 0.0150(16) -0.0067(14)
C7 0.0287(19) 0.0302(19) 0.0228(16) 0.0052(15) 0.0015(14) -0.0010(16)
C8 0.0174(17) 0.034(2) 0.0357(19) 0.0019(16) 0.0044(15) 0.0086(15)
C9 0.0130(14) 0.0189(15) 0.0218(15) -0.0006(12) 0.0069(12) -0.0017(12)
C10 0.0198(12) 0.0265(13) 0.0170(11) -0.004(2) 0.0074(10) 0.000(2)
C11 0.0138(13) 0.0173(15) 0.0152(12) 0.0015(12) 0.0055(11) 0.0014(12)
C12 0.0230(17) 0.0208(16) 0.0162(14) 0.0011(12) 0.0074(13) -0.0004(13)
C13 0.0277(19) 0.0226(16) 0.0196(15) -0.0043(13) 0.0074(14) -0.0022(14)
C14 0.0251(14) 0.019(2) 0.0265(14) 0.0014(14) 0.0082(12) -0.0009(16)
C15 0.0279(17) 0.0225(17) 0.0213(14) 0.0076(12) 0.0107(14) 0.0029(12)
C16 0.0207(16) 0.0234(16) 0.0147(13) -0.0009(12) 0.0082(12) 0.0003(13)
C17 0.0128(13) 0.0225(17) 0.0164(13) -0.0017(11) 0.0028(11) 0.0026(11)
C18 0.0174(13) 0.0283(16) 0.0284(13) 0.005(2) 0.0094(11) 0.002(2)
C19 0.0180(17) 0.035(2) 0.0362(19) 0.0048(17) 0.0077(15) 0.0026(15)
C20 0.0202(16) 0.0277(17) 0.0260(16) 0.0017(14) 0.0007(14) 0.0060(14)
C21 0.0255(17) 0.0207(16) 0.0161(14) 0.0005(12) 0.0044(13) 0.0019(13)
C22 0.0178(15) 0.0181(15) 0.0180(14) -0.0023(12) 0.0058(12) 0.0003(12)

loop_
_atom_type_symbol
_atom_type_description
_atom_type_scat_dispersion_real
_atom_type_scat_dispersion_imag
_atom_type_scat_source
C C 0.0033 0.0016 'International Tables Vol C Tables 4.2.6.8 and 6.1.1.4'
H H 0.0000 0.0000 'International Tables Vol C Tables 4.2.6.8 and 6.1.1.4'
O O 0.0106 0.0060 'International Tables Vol C Tables 4.2.6.8 and 6.1.1.4'
P P 0.1023 0.0942 'International Tables Vol C Tables 4.2.6.8 and 6.1.1.4'
S S 0.1246 0.1234 'International Tables Vol C Tables 4.2.6.8 and 6.1.1.4'
W W -0.8490 6.8722 'International Tables Vol C Tables 4.2.6.8 and 6.1.1.4'

loop_
_geom_angle_atom_site_label_1
_geom_angle_atom_site_label_2
_geom_angle_atom_site_label_3
_geom_angle
C9 W1 S2 76.64(9)
C9 W1 S4 78.04(9)
S2 W1 S4 86.67(3)
C9 W1 S3 131.32(10)
S2 W1 S3 144.57(3)
S4 W1 S3 80.42(3)
C9 W1 S1 134.67(9)
S2 W1 S1 80.39(3)
S4 W1 S1 138.94(3)
S3 W1 S1 87.98(3)
C9 W1 P1 85.77(9)
S2 W1 P1 129.62(3)
S4 W1 P1 135.37(3)
S3 W1 P1 79.87(3)
S1 W1 P1 79.59(3)
C1 S1 W1 109.65(11)
C2 S2 W1 111.22(11)
C3 S3 W1 110.38(11)
C4 S4 W1 110.34(11)
C10 P1 C11 103.38(18)
C10 P1 C17 101.73(15)
C11 P1 C17 102.57(14)
C10 P1 W1 118.40(10)
C11 P1 W1 113.76(10)
C17 P1 W1 114.96(10)
C2 C1 C5 123.3(3)
C2 C1 S1 119.8(3)
C5 C1 S1 116.9(2)
C1 C2 C6 123.7(3)
C1 C2 S2 118.5(2)
C6 C2 S2 117.8(2)
C4 C3 C7 123.7(3)
C4 C3 S3 119.0(2)
C7 C3 S3 117.4(2)
C3 C4 C8 124.2(3)
C3 C4 S4 119.5(2)
C8 C4 S4 116.3(2)
O1 C9 W1 178.0(3)
C16 C11 C12 118.9(3)
C16 C11 P1 121.7(2)
C12 C11 P1 119.4(2)
C13 C12 C11 120.8(3)
C12 C13 C14 119.6(3)
C15 C14 C13 120.2(3)
C14 C15 C16 120.1(3)
C11 C16 C15 120.4(3)
C22 C17 C18 118.9(3)
C22 C17 P1 122.1(2)
C18 C17 P1 118.9(2)
C19 C18 C17 121.1(3)
C18 C19 C20 119.8(3)
C19 C20 C21 119.9(3)
C20 C21 C22 120.2(3)
C17 C22 C21 120.1(3)

loop_
_geom_bond_atom_site_label_1
_geom_bond_atom_site_label_2
_geom_bond_distance
W1 C9 2.018(3)
W1 S2 2.3529(9)
W1 S4 2.3587(9)
W1 S3 2.3688(9)
W1 S1 2.3753(9)
W1 P1 2.4900(10)
S1 C1 1.737(3)
S2 C2 1.730(3)
S3 C3 1.732(3)
S4 C4 1.735(3)
P1 C10 1.830(3)
P1 C11 1.832(3)
P1 C17 1.837(3)
O1 C9 1.141(4)
C1 C2 1.362(4)
C1 C5 1.507(5)
C2 C6 1.496(4)
C3 C4 1.360(4)
C3 C7 1.519(4)
C4 C8 1.508(4)
C11 C16 1.392(4)
C11 C12 1.401(4)
C12 C13 1.388(5)
C13 C14 1.392(5)
C14 C15 1.384(4)
C15 C16 1.395(5)
C17 C22 1.388(4)
C17 C18 1.394(4)
C18 C19 1.381(5)
C19 C20 1.386(5)
C20 C21 1.386(4)
C21 C22 1.396(4)
